data_4120280
loop_
_publ_author_name
'Cl\'ement Camp'
'Jacques P\'ecaut'
'Marinella Mazzanti'

_publ_section_title
;
 Tuning Uranium-Nitrogen Multiple Bond Formation with Ancillary Siloxide
 Ligands
;
_journal_name_full 'Journal of the American Chemical Society'
_journal_page_first 12101
_journal_page_last 12111
_journal_paper_doi 10.1021/ja405815b
_journal_volume 135
_journal_year 2013
_chemical_formula_sum 'C67 H140 K O22 Si4 U'
_chemical_formula_weight 1687.28
_chemical_name_systematic
; 
 ? 
;
_space_group_IT_number 61
_symmetry_cell_setting orthorhombic
_symmetry_space_group_name_Hall '-P 2ac 2ab'
_symmetry_space_group_name_H-M 'P b c a'
_atom_sites_solution_hydrogens geom
_atom_sites_solution_primary direct
_atom_sites_solution_secondary difmap
_audit_creation_method SHELXL-97
_cell_angle_alpha 90.00
_cell_angle_beta 90.00
_cell_angle_gamma 90.00
_cell_formula_units_Z 8
_cell_length_a 18.2032(12)
_cell_length_b 25.9028(11)
_cell_length_c 36.9447(18)
_cell_measurement_reflns_used 1806
_cell_measurement_temperature 150(2)
_cell_measurement_theta_max 26.3247
_cell_measurement_theta_min 3.2920
_cell_volume 17419.9(16)
_computing_cell_refinement
;
CrysAlisPro, Agilent Technologies,
Version 1.171.36.20 (release 27-06-2012 CrysAlis171 .NET)
(compiled Jul 11 2012,15:38:31)
;
_computing_data_collection
;
CrysAlisPro, Agilent Technologies,
Version 1.171.36.20 (release 27-06-2012 CrysAlis171 .NET)
(compiled Jul 11 2012,15:38:31)
;
_computing_data_reduction
;
CrysAlisPro, Agilent Technologies,
Version 1.171.36.20 (release 27-06-2012 CrysAlis171 .NET)
(compiled Jul 11 2012,15:38:31)
;
_computing_structure_refinement 'SHELXL-97 (Sheldrick, 1997)'
_computing_structure_solution 'SHELXS-97 (Sheldrick, 1990)'
_diffrn_ambient_temperature 150(2)
_diffrn_detector_area_resol_mean 15.9653
_diffrn_measured_fraction_theta_full 0.992
_diffrn_measured_fraction_theta_max 0.992
_diffrn_measurement_details
;
  1 omega   44.00   78.00   1.0000  300.0000
omega____ theta____ kappa____ phi______ frames
    -       25.4051 -137.0000  152.0000 34

  2 omega  -96.00  -27.00   1.0000  300.0000
omega____ theta____ kappa____ phi______ frames
    -      -27.1239  -57.0000  -30.0000 69

  3 omega  -41.00   -3.00   1.0000  300.0000
omega____ theta____ kappa____ phi______ frames
    -      -27.1239   15.0000  173.0000 38

;
_diffrn_measurement_device_type 'Xcalibur, Sapphire3'
_diffrn_measurement_method '\w scans'
_diffrn_radiation_monochromator graphite
_diffrn_radiation_source 'fine-focus sealed tube'
_diffrn_radiation_type MoK\a
_diffrn_radiation_wavelength 0.71073
_diffrn_reflns_av_R_equivalents 0.1529
_diffrn_reflns_av_sigmaI/netI 0.2183
_diffrn_reflns_limit_h_max 21
_diffrn_reflns_limit_h_min -12
_diffrn_reflns_limit_k_max 30
_diffrn_reflns_limit_k_min -28
_diffrn_reflns_limit_l_max 29
_diffrn_reflns_limit_l_min -43
_diffrn_reflns_number 37095
_diffrn_reflns_theta_full 24.71
_diffrn_reflns_theta_max 24.71
_diffrn_reflns_theta_min 3.30
_exptl_absorpt_coefficient_mu 2.028
_exptl_absorpt_correction_T_max 0.9683
_exptl_absorpt_correction_T_min 0.6417
_exptl_absorpt_correction_type analytical
_exptl_absorpt_process_details
;
CrysAlisPro, Agilent Technologies,
Version 1.171.36.20 (release 27-06-2012 CrysAlis171 .NET)
(compiled Jul 11 2012,15:38:31)
Analytical numeric absorption correction using a multifaceted crystal
            model based on expressions derived by R.C. Clark & J.S. Reid.
(Clark, R. C. & Reid, J. S. (1995). Acta Cryst. A51, 887-897)
;
_exptl_crystal_colour 'translucent light orange'
_exptl_crystal_density_diffrn 1.287
_exptl_crystal_description plate
_exptl_crystal_F_000 7080
_exptl_crystal_size_max 0.24
_exptl_crystal_size_mid 0.06
_exptl_crystal_size_min 0.02
_refine_diff_density_max 1.744
_refine_diff_density_min -1.191
_refine_diff_density_rms 0.143
_refine_ls_extinction_method none
_refine_ls_goodness_of_fit_ref 0.980
_refine_ls_hydrogen_treatment constr
_refine_ls_matrix_type full
_refine_ls_number_parameters 955
_refine_ls_number_reflns 14742
_refine_ls_number_restraints 60
_refine_ls_restrained_S_all 0.982
_refine_ls_R_factor_all 0.1853
_refine_ls_R_factor_gt 0.0729
_refine_ls_shift/su_max 0.036
_refine_ls_shift/su_mean 0.001
_refine_ls_structure_factor_coef Fsqd
_refine_ls_weighting_details 'calc w=1/[\s^2^(Fo^2^)+(0.0140P)^2^+0.0000P] where P=(Fo^2^+2Fc^2^)/3'
_refine_ls_weighting_scheme calc
_refine_ls_wR_factor_gt 0.1034
_refine_ls_wR_factor_ref 0.1384
_reflns_number_gt 6866
_reflns_number_total 14742
_reflns_threshold_expression >2sigma(I)
_cod_data_source_file ja405815b_si_002_03.cif
_cod_data_source_block 2
_cod_original_cell_volume 17420.0(16)
_cod_database_code 4120280

loop_
_symmetry_equiv_pos_as_xyz
'x, y, z'
'-x+1/2, -y, z+1/2'
'-x, y+1/2, -z+1/2'
'x+1/2, -y+1/2, -z'
'-x, -y, -z'
'x-1/2, y, -z-1/2'
'x, -y-1/2, z-1/2'
'-x-1/2, y-1/2, z'

loop_
_atom_site_label
_atom_site_type_symbol
_atom_site_fract_x
_atom_site_fract_y
_atom_site_fract_z
_atom_site_U_iso_or_equiv
_atom_site_adp_type
_atom_site_occupancy
_atom_site_symmetry_multiplicity
_atom_site_calc_flag
_atom_site_refinement_flags
_atom_site_disorder_assembly
_atom_site_disorder_group
U1 U 0.20554(2) 0.236830(14) 0.134902(10) 0.02245(11) Uani 1 1 d . . .
Si1 Si 0.2198(2) 0.16601(12) 0.04608(8) 0.0311(9) Uani 1 1 d . . .
O1 O 0.2007(4) 0.1889(2) 0.08459(16) 0.0306(19) Uani 1 1 d . . .
O2 O 0.2963(5) 0.1340(3) 0.04447(18) 0.039(2) Uani 1 1 d . . .
O3 O 0.2288(4) 0.2089(3) 0.01433(19) 0.035(2) Uani 1 1 d . . .
O4 O 0.1597(4) 0.1243(3) 0.03115(18) 0.032(2) Uani 1 1 d . . .
C1 C 0.3732(7) 0.1500(5) 0.0481(3) 0.037(3) Uani 1 1 d . . .
C2 C 0.4130(7) 0.1007(5) 0.0584(4) 0.085(5) Uani 1 1 d . . .
H2A H 0.4032 0.0928 0.0839 0.127 Uiso 1 1 calc R . .
H2B H 0.4659 0.1053 0.0548 0.127 Uiso 1 1 calc R . .
H2C H 0.3955 0.0723 0.0432 0.127 Uiso 1 1 calc R . .
C3 C 0.4013(8) 0.1695(6) 0.0130(4) 0.093(6) Uani 1 1 d . . .
H3A H 0.3885 0.1452 -0.0062 0.139 Uiso 1 1 calc R . .
H3B H 0.4549 0.1731 0.0143 0.139 Uiso 1 1 calc R . .
H3C H 0.3793 0.2032 0.0079 0.139 Uiso 1 1 calc R . .
C4 C 0.3796(8) 0.1886(6) 0.0763(4) 0.094(6) Uani 1 1 d . . .
H4A H 0.3435 0.2161 0.0721 0.142 Uiso 1 1 calc R . .
H4B H 0.4292 0.2033 0.0760 0.142 Uiso 1 1 calc R . .
H4C H 0.3703 0.1726 0.0999 0.142 Uiso 1 1 calc R . .
C5 C 0.1837(6) 0.2520(4) 0.0028(3) 0.036(3) Uani 1 1 d . . .
C6 C 0.2227(8) 0.2735(5) -0.0292(3) 0.065(5) Uani 1 1 d . . .
H6A H 0.2720 0.2848 -0.0220 0.097 Uiso 1 1 calc R . .
H6B H 0.1952 0.3030 -0.0387 0.097 Uiso 1 1 calc R . .
H6C H 0.2267 0.2469 -0.0479 0.097 Uiso 1 1 calc R . .
C7 C 0.1091(7) 0.2329(5) -0.0078(3) 0.060(4) Uani 1 1 d . . .
H7A H 0.1136 0.2091 -0.0283 0.090 Uiso 1 1 calc R . .
H7B H 0.0781 0.2622 -0.0147 0.090 Uiso 1 1 calc R . .
H7C H 0.0867 0.2148 0.0128 0.090 Uiso 1 1 calc R . .
C8 C 0.1804(7) 0.2911(4) 0.0331(3) 0.054(4) Uani 1 1 d . . .
H8A H 0.1486 0.2780 0.0525 0.081 Uiso 1 1 calc R . .
H8B H 0.1604 0.3236 0.0239 0.081 Uiso 1 1 calc R . .
H8C H 0.2299 0.2969 0.0427 0.081 Uiso 1 1 calc R . .
C9 C 0.1148(7) 0.0879(4) 0.0501(3) 0.037(3) Uani 1 1 d . . .
C10 C 0.0850(7) 0.0516(5) 0.0208(3) 0.059(4) Uani 1 1 d . . .
H10A H 0.0617 0.0719 0.0017 0.089 Uiso 1 1 calc R . .
H10B H 0.0488 0.0281 0.0315 0.089 Uiso 1 1 calc R . .
H10C H 0.1256 0.0314 0.0106 0.089 Uiso 1 1 calc R . .
C11 C 0.0546(7) 0.1167(5) 0.0677(3) 0.053(4) Uani 1 1 d . . .
H11A H 0.0753 0.1426 0.0841 0.080 Uiso 1 1 calc R . .
H11B H 0.0237 0.0928 0.0815 0.080 Uiso 1 1 calc R . .
H11C H 0.0248 0.1339 0.0492 0.080 Uiso 1 1 calc R . .
C12 C 0.1579(7) 0.0583(4) 0.0779(3) 0.045(4) Uani 1 1 d . . .
H12A H 0.2001 0.0418 0.0662 0.068 Uiso 1 1 calc R . .
H12B H 0.1265 0.0319 0.0888 0.068 Uiso 1 1 calc R . .
H12C H 0.1752 0.0820 0.0967 0.068 Uiso 1 1 calc R . .
Si2 Si 0.04585(18) 0.33095(11) 0.13538(9) 0.0295(8) Uani 1 1 d . . .
O21 O 0.1089(4) 0.2890(2) 0.1380(2) 0.038(2) Uani 1 1 d . . .
O22 O 0.0393(5) 0.3680(3) 0.17101(19) 0.041(2) Uani 1 1 d . A .
O23 O -0.0355(4) 0.3055(3) 0.1305(2) 0.043(2) Uani 1 1 d . . .
O24 O 0.0647(4) 0.3704(3) 0.10256(19) 0.036(2) Uani 1 1 d . . .
C21 C 0.0216(9) 0.3600(5) 0.2076(3) 0.042(4) Uani 1 1 d . . .
C22 C 0.031(2) 0.3044(10) 0.2188(6) 0.099(15) Uani 0.66(3) 1 d P A 1
H22A H 0.0057 0.2820 0.2014 0.148 Uiso 0.66(3) 1 calc PR A 1
H22B H 0.0099 0.2993 0.2429 0.148 Uiso 0.66(3) 1 calc PR A 1
H22C H 0.0834 0.2958 0.2192 0.148 Uiso 0.66(3) 1 calc PR A 1
C23 C 0.0655(19) 0.3943(10) 0.2315(6) 0.095(14) Uani 0.66(3) 1 d P A 1
H23A H 0.1164 0.3820 0.2324 0.143 Uiso 0.66(3) 1 calc PR A 1
H23B H 0.0446 0.3940 0.2560 0.143 Uiso 0.66(3) 1 calc PR A 1
H23C H 0.0645 0.4296 0.2219 0.143 Uiso 0.66(3) 1 calc PR A 1
C24 C -0.0612(18) 0.3759(16) 0.2098(7) 0.16(2) Uani 0.66(3) 1 d P A 1
H24A H -0.0650 0.4116 0.2184 0.243 Uiso 0.66(3) 1 calc PR A 1
H24B H -0.0870 0.3529 0.2265 0.243 Uiso 0.66(3) 1 calc PR A 1
H24C H -0.0834 0.3733 0.1857 0.243 Uiso 0.66(3) 1 calc PR A 1
C22B C 0.096(2) 0.3434(19) 0.2234(10) 0.057(17) Uani 0.34(3) 1 d P A 2
H22D H 0.1328 0.3703 0.2187 0.086 Uiso 0.34(3) 1 calc PR A 2
H22E H 0.1120 0.3111 0.2120 0.086 Uiso 0.34(3) 1 calc PR A 2
H22F H 0.0914 0.3382 0.2496 0.086 Uiso 0.34(3) 1 calc PR A 2
C23B C -0.006(3) 0.4091(16) 0.2254(11) 0.052(15) Uani 0.34(3) 1 d PU A 2
H23D H 0.0312 0.4364 0.2223 0.078 Uiso 0.34(3) 1 calc PR A 2
H23E H -0.0135 0.4029 0.2513 0.078 Uiso 0.34(3) 1 calc PR A 2
H23F H -0.0518 0.4198 0.2141 0.078 Uiso 0.34(3) 1 calc PR A 2
C24B C -0.031(3) 0.3210(14) 0.2138(11) 0.045(14) Uani 0.34(3) 1 d P A 2
H24D H -0.0779 0.3314 0.2034 0.067 Uiso 0.34(3) 1 calc PR A 2
H24E H -0.0362 0.3155 0.2399 0.067 Uiso 0.34(3) 1 calc PR A 2
H24F H -0.0141 0.2889 0.2023 0.067 Uiso 0.34(3) 1 calc PR A 2
C25 C -0.0580(6) 0.2618(5) 0.1086(3) 0.037(3) Uani 1 1 d . . .
C26 C -0.1389(6) 0.2669(5) 0.1044(4) 0.062(4) Uani 1 1 d . . .
H26A H -0.1617 0.2698 0.1283 0.093 Uiso 1 1 calc R . .
H26B H -0.1582 0.2365 0.0919 0.093 Uiso 1 1 calc R . .
H26C H -0.1499 0.2979 0.0902 0.093 Uiso 1 1 calc R . .
C27 C -0.0196(7) 0.2615(5) 0.0729(3) 0.055(4) Uani 1 1 d . . .
H27A H -0.0242 0.2956 0.0616 0.082 Uiso 1 1 calc R . .
H27B H -0.0418 0.2354 0.0571 0.082 Uiso 1 1 calc R . .
H27C H 0.0325 0.2535 0.0765 0.082 Uiso 1 1 calc R . .
C28 C -0.0378(7) 0.2134(4) 0.1298(3) 0.048(4) Uani 1 1 d . . .
H28A H 0.0158 0.2105 0.1315 0.071 Uiso 1 1 calc R . .
H28B H -0.0575 0.1829 0.1174 0.071 Uiso 1 1 calc R . .
H28C H -0.0587 0.2155 0.1542 0.071 Uiso 1 1 calc R . .
C29 C 0.0352(7) 0.4187(5) 0.0918(3) 0.041(3) Uani 1 1 d . . .
C30 C 0.0477(8) 0.4232(5) 0.0520(3) 0.065(5) Uani 1 1 d . . .
H30A H 0.1006 0.4237 0.0471 0.098 Uiso 1 1 calc R . .
H30B H 0.0255 0.4553 0.0432 0.098 Uiso 1 1 calc R . .
H30C H 0.0252 0.3937 0.0397 0.098 Uiso 1 1 calc R . .
C31 C -0.0472(7) 0.4214(5) 0.0992(3) 0.055(4) Uani 1 1 d . . .
H31A H -0.0721 0.3936 0.0861 0.083 Uiso 1 1 calc R . .
H31B H -0.0662 0.4548 0.0910 0.083 Uiso 1 1 calc R . .
H31C H -0.0561 0.4176 0.1252 0.083 Uiso 1 1 calc R . .
C32 C 0.0743(8) 0.4612(4) 0.1113(3) 0.065(5) Uani 1 1 d . . .
H32A H 0.0720 0.4549 0.1375 0.098 Uiso 1 1 calc R . .
H32B H 0.0507 0.4943 0.1057 0.098 Uiso 1 1 calc R . .
H32C H 0.1257 0.4622 0.1036 0.098 Uiso 1 1 calc R . .
Si3 Si 0.2128(2) 0.14462(11) 0.21523(8) 0.0262(7) Uani 1 1 d . . .
O41 O 0.2098(4) 0.1831(2) 0.18261(17) 0.0291(18) Uani 1 1 d . . .
O42 O 0.2855(5) 0.1083(3) 0.21702(18) 0.037(2) Uani 1 1 d . . .
O43 O 0.1437(4) 0.1048(3) 0.2172(2) 0.037(2) Uani 1 1 d . . .
O44 O 0.2104(5) 0.1728(3) 0.25429(18) 0.038(2) Uani 1 1 d . B .
C41 C 0.3269(6) 0.0810(4) 0.1901(3) 0.027(3) Uani 1 1 d . . .
C42 C 0.2810(7) 0.0692(4) 0.1571(3) 0.050(4) Uani 1 1 d . . .
H42A H 0.2372 0.0498 0.1643 0.076 Uiso 1 1 calc R . .
H42B H 0.3100 0.0486 0.1400 0.076 Uiso 1 1 calc R . .
H42C H 0.2662 0.1016 0.1454 0.076 Uiso 1 1 calc R . .
C43 C 0.3921(7) 0.1143(5) 0.1802(4) 0.068(5) Uani 1 1 d . . .
H43A H 0.3748 0.1481 0.1718 0.101 Uiso 1 1 calc R . .
H43B H 0.4203 0.0975 0.1609 0.101 Uiso 1 1 calc R . .
H43C H 0.4235 0.1189 0.2015 0.101 Uiso 1 1 calc R . .
C44 C 0.3525(7) 0.0321(4) 0.2080(3) 0.051(4) Uani 1 1 d . . .
H44A H 0.3801 0.0406 0.2300 0.077 Uiso 1 1 calc R . .
H44B H 0.3844 0.0130 0.1913 0.077 Uiso 1 1 calc R . .
H44C H 0.3099 0.0108 0.2143 0.077 Uiso 1 1 calc R . .
C45 C 0.0690(6) 0.1120(4) 0.2072(3) 0.029(3) Uani 1 1 d . . .
C46 C 0.0617(7) 0.1041(4) 0.1671(3) 0.037(3) Uani 1 1 d . . .
H46A H 0.0898 0.1307 0.1543 0.055 Uiso 1 1 calc R . .
H46B H 0.0098 0.1066 0.1602 0.055 Uiso 1 1 calc R . .
H46C H 0.0805 0.0699 0.1606 0.055 Uiso 1 1 calc R . .
C47 C 0.0404(7) 0.1638(4) 0.2188(3) 0.049(4) Uani 1 1 d . . .
H47A H 0.0532 0.1698 0.2442 0.073 Uiso 1 1 calc R . .
H47B H -0.0131 0.1646 0.2160 0.073 Uiso 1 1 calc R . .
H47C H 0.0625 0.1908 0.2037 0.073 Uiso 1 1 calc R . .
C48 C 0.0271(7) 0.0693(5) 0.2266(3) 0.054(4) Uani 1 1 d . . .
H48A H 0.0452 0.0356 0.2184 0.081 Uiso 1 1 calc R . .
H48B H -0.0254 0.0722 0.2211 0.081 Uiso 1 1 calc R . .
H48C H 0.0346 0.0725 0.2528 0.081 Uiso 1 1 calc R . .
C49 C 0.2557(9) 0.2098(5) 0.2708(3) 0.050(4) Uani 1 1 d . . .
C50 C 0.213(2) 0.2613(11) 0.2621(10) 0.075(11) Uani 0.49(3) 1 d PU B 1
H50A H 0.2415 0.2908 0.2708 0.112 Uiso 0.49(3) 1 calc PR B 1
H50B H 0.1651 0.2607 0.2741 0.112 Uiso 0.49(3) 1 calc PR B 1
H50C H 0.2060 0.2643 0.2358 0.112 Uiso 0.49(3) 1 calc PR B 1
C51 C 0.3285(17) 0.2189(13) 0.2521(11) 0.069(12) Uani 0.49(3) 1 d PU B 1
H51A H 0.3203 0.2242 0.2262 0.104 Uiso 0.49(3) 1 calc PR B 1
H51B H 0.3604 0.1888 0.2557 0.104 Uiso 0.49(3) 1 calc PR B 1
H51C H 0.3521 0.2496 0.2624 0.104 Uiso 0.49(3) 1 calc PR B 1
C52 C 0.257(3) 0.2029(16) 0.3102(11) 0.103(17) Uani 0.49(3) 1 d PU B 1
H52A H 0.2915 0.1755 0.3166 0.155 Uiso 0.49(3) 1 calc PR B 1
H52B H 0.2075 0.1935 0.3186 0.155 Uiso 0.49(3) 1 calc PR B 1
H52C H 0.2719 0.2352 0.3218 0.155 Uiso 0.49(3) 1 calc PR B 1
C50B C 0.289(3) 0.2446(16) 0.2480(13) 0.135(19) Uani 0.51(3) 1 d PU B 2
H50D H 0.3418 0.2390 0.2481 0.202 Uiso 0.51(3) 1 calc PR B 2
H50E H 0.2780 0.2798 0.2563 0.202 Uiso 0.51(3) 1 calc PR B 2
H50F H 0.2695 0.2400 0.2234 0.202 Uiso 0.51(3) 1 calc PR B 2
C51B C 0.3186(17) 0.1779(12) 0.2879(10) 0.087(13) Uani 0.51(3) 1 d PU B 2
H51D H 0.3516 0.1655 0.2688 0.131 Uiso 0.51(3) 1 calc PR B 2
H51E H 0.2979 0.1483 0.3009 0.131 Uiso 0.51(3) 1 calc PR B 2
H51F H 0.3462 0.1996 0.3048 0.131 Uiso 0.51(3) 1 calc PR B 2
C52B C 0.219(2) 0.235(2) 0.2997(14) 0.18(3) Uani 0.51(3) 1 d P B 2
H52D H 0.2523 0.2596 0.3110 0.263 Uiso 0.51(3) 1 calc PR B 2
H52E H 0.2043 0.2087 0.3177 0.263 Uiso 0.51(3) 1 calc PR B 2
H52F H 0.1755 0.2524 0.2905 0.263 Uiso 0.51(3) 1 calc PR B 2
Si4 Si 0.36644(18) 0.32516(11) 0.12297(9) 0.0284(8) Uani 1 1 d . . .
O61 O 0.3062(4) 0.2844(2) 0.13503(19) 0.0308(18) Uani 1 1 d . . .
O62 O 0.3748(4) 0.3732(2) 0.15104(18) 0.0287(18) Uani 1 1 d . . .
O63 O 0.4490(4) 0.3014(2) 0.11957(19) 0.0288(19) Uani 1 1 d . . .
O64 O 0.3455(4) 0.3446(3) 0.08270(19) 0.037(2) Uani 1 1 d . . .
C61 C 0.3193(7) 0.4022(4) 0.1697(3) 0.036(3) Uani 1 1 d . . .
C62 C 0.2566(7) 0.4156(4) 0.1462(3) 0.056(4) Uani 1 1 d . . .
H62A H 0.2741 0.4359 0.1255 0.084 Uiso 1 1 calc R . .
H62B H 0.2208 0.4358 0.1600 0.084 Uiso 1 1 calc R . .
H62C H 0.2332 0.3838 0.1374 0.084 Uiso 1 1 calc R . .
C63 C 0.2942(8) 0.3708(4) 0.2025(3) 0.057(4) Uani 1 1 d . . .
H63A H 0.2635 0.3419 0.1944 0.086 Uiso 1 1 calc R . .
H63B H 0.2656 0.3929 0.2188 0.086 Uiso 1 1 calc R . .
H63C H 0.3372 0.3573 0.2154 0.086 Uiso 1 1 calc R . .
C64 C 0.3595(7) 0.4508(4) 0.1831(3) 0.055(4) Uani 1 1 d . . .
H64A H 0.4015 0.4407 0.1981 0.083 Uiso 1 1 calc R . .
H64B H 0.3257 0.4720 0.1975 0.083 Uiso 1 1 calc R . .
H64C H 0.3769 0.4708 0.1623 0.083 Uiso 1 1 calc R . .
C65 C 0.5001(6) 0.2867(4) 0.1456(3) 0.035(3) Uani 1 1 d . . .
C66 C 0.4694(8) 0.2511(5) 0.1733(4) 0.085(6) Uani 1 1 d . . .
H66A H 0.4293 0.2683 0.1863 0.127 Uiso 1 1 calc R . .
H66B H 0.5080 0.2416 0.1906 0.127 Uiso 1 1 calc R . .
H66C H 0.4506 0.2199 0.1615 0.127 Uiso 1 1 calc R . .
C67 C 0.5353(7) 0.3315(4) 0.1638(3) 0.054(4) Uani 1 1 d . . .
H67A H 0.5592 0.3534 0.1457 0.081 Uiso 1 1 calc R . .
H67B H 0.5720 0.3191 0.1812 0.081 Uiso 1 1 calc R . .
H67C H 0.4978 0.3515 0.1767 0.081 Uiso 1 1 calc R . .
C68 C 0.5615(7) 0.2591(5) 0.1240(4) 0.074(5) Uani 1 1 d . . .
H68A H 0.5400 0.2316 0.1092 0.111 Uiso 1 1 calc R . .
H68B H 0.5971 0.2441 0.1409 0.111 Uiso 1 1 calc R . .
H68C H 0.5864 0.2841 0.1083 0.111 Uiso 1 1 calc R . .
C69 C 0.3853(8) 0.3734(5) 0.0560(3) 0.043(4) Uani 1 1 d . . .
C70 C 0.3279(8) 0.4048(5) 0.0355(4) 0.076(5) Uani 1 1 d . . .
H70A H 0.2903 0.3816 0.0258 0.114 Uiso 1 1 calc R . .
H70B H 0.3516 0.4235 0.0156 0.114 Uiso 1 1 calc R . .
H70C H 0.3049 0.4296 0.0520 0.114 Uiso 1 1 calc R . .
C71 C 0.4224(8) 0.3339(5) 0.0310(3) 0.080(5) Uani 1 1 d . . .
H71A H 0.3878 0.3061 0.0254 0.120 Uiso 1 1 calc R . .
H71B H 0.4657 0.3195 0.0431 0.120 Uiso 1 1 calc R . .
H71C H 0.4376 0.3510 0.0085 0.120 Uiso 1 1 calc R . .
C72 C 0.4408(7) 0.4082(5) 0.0733(4) 0.063(4) Uani 1 1 d . . .
H72A H 0.4155 0.4339 0.0884 0.095 Uiso 1 1 calc R . .
H72B H 0.4692 0.4259 0.0545 0.095 Uiso 1 1 calc R . .
H72C H 0.4739 0.3877 0.0885 0.095 Uiso 1 1 calc R . .
K1 K 0.78352(14) 0.49672(8) 0.11666(6) 0.0296(6) Uani 1 1 d . . .
O81 O 0.7924(6) 0.4900(4) 0.0409(2) 0.077(3) Uani 1 1 d . . .
O82 O 0.8707(6) 0.5696(4) 0.0756(3) 0.079(3) Uani 1 1 d . . .
O83 O 0.8503(6) 0.5833(4) 0.1508(3) 0.074(3) Uani 1 1 d . . .
O84 O 0.8013(7) 0.4964(4) 0.1925(3) 0.090(3) Uani 1 1 d . . .
O85 O 0.7295(6) 0.4129(4) 0.1593(3) 0.076(3) Uani 1 1 d . . .
O86 O 0.7552(5) 0.4010(4) 0.0830(3) 0.074(3) Uani 1 1 d . . .
C81 C 0.8416(8) 0.5191(5) 0.0223(3) 0.058(4) Uani 1 1 d . . .
H81A H 0.8245 0.5243 -0.0028 0.070 Uiso 1 1 calc R . .
H81B H 0.8898 0.5015 0.0216 0.070 Uiso 1 1 calc R . .
C82 C 0.8490(9) 0.5711(6) 0.0413(4) 0.080(5) Uani 1 1 d U . .
H82A H 0.8845 0.5924 0.0275 0.096 Uiso 1 1 calc R . .
H82B H 0.8009 0.5888 0.0403 0.096 Uiso 1 1 calc R . .
C83 C 0.8777(8) 0.6160(5) 0.0927(4) 0.063(4) Uani 1 1 d . . .
H83A H 0.8304 0.6348 0.0922 0.076 Uiso 1 1 calc R . .
H83B H 0.9151 0.6373 0.0803 0.076 Uiso 1 1 calc R . .
C84 C 0.8999(9) 0.6067(6) 0.1301(4) 0.079(5) Uani 1 1 d U . .
H84A H 0.9451 0.5854 0.1300 0.095 Uiso 1 1 calc R . .
H84B H 0.9124 0.6402 0.1414 0.095 Uiso 1 1 calc R . .
C85 C 0.8691(9) 0.5750(5) 0.1867(3) 0.059(4) Uani 1 1 d . . .
H85A H 0.8737 0.6085 0.1994 0.070 Uiso 1 1 calc R . .
H85B H 0.9170 0.5570 0.1881 0.070 Uiso 1 1 calc R . .
C86 C 0.8135(9) 0.5442(5) 0.2038(5) 0.107(8) Uani 1 1 d . . .
H86A H 0.8258 0.5423 0.2299 0.129 Uiso 1 1 calc R . .
H86B H 0.7666 0.5633 0.2018 0.129 Uiso 1 1 calc R . .
C87 C 0.7533(8) 0.4656(5) 0.2115(3) 0.066(4) Uani 1 1 d U . .
H87A H 0.7035 0.4810 0.2113 0.080 Uiso 1 1 calc R . .
H87B H 0.7697 0.4621 0.2369 0.080 Uiso 1 1 calc R . .
C88 C 0.7521(11) 0.4139(7) 0.1934(4) 0.120(9) Uani 1 1 d . . .
H88A H 0.8023 0.3994 0.1943 0.144 Uiso 1 1 calc R . .
H88B H 0.7199 0.3908 0.2077 0.144 Uiso 1 1 calc R . .
C89 C 0.7381(7) 0.3652(4) 0.1418(3) 0.053(4) Uani 1 1 d . . .
H89A H 0.7091 0.3383 0.1544 0.064 Uiso 1 1 calc R . .
H89B H 0.7904 0.3547 0.1420 0.064 Uiso 1 1 calc R . .
C90 C 0.7119(8) 0.3709(5) 0.1039(4) 0.063(4) Uani 1 1 d U . .
H90A H 0.7086 0.3362 0.0927 0.075 Uiso 1 1 calc R . .
H90B H 0.6618 0.3858 0.1043 0.075 Uiso 1 1 calc R . .
C91 C 0.7334(9) 0.4095(6) 0.0482(3) 0.074(5) Uani 1 1 d . . .
H91A H 0.6851 0.4270 0.0485 0.088 Uiso 1 1 calc R . .
H91B H 0.7269 0.3757 0.0360 0.088 Uiso 1 1 calc R . .
C92 C 0.7847(9) 0.4405(5) 0.0274(4) 0.077(5) Uani 1 1 d . . .
H92A H 0.8333 0.4233 0.0274 0.092 Uiso 1 1 calc R . .
H92B H 0.7675 0.4425 0.0020 0.092 Uiso 1 1 calc R . .
C101 C 0.5987(9) 0.5158(6) 0.1313(6) 0.079(5) Uani 1 1 d . . .
C102 C 0.6347(7) 0.5602(5) 0.1451(5) 0.075(6) Uani 1 1 d . . .
H102 H 0.6402 0.5654 0.1704 0.090 Uiso 1 1 calc R . .
C103 C 0.6610(8) 0.5951(6) 0.1209(5) 0.073(6) Uani 1 1 d . . .
H103 H 0.6824 0.6260 0.1300 0.087 Uiso 1 1 calc R . .
C104 C 0.6583(10) 0.5883(7) 0.0836(6) 0.097(8) Uani 1 1 d . . .
H104 H 0.6755 0.6144 0.0676 0.116 Uiso 1 1 calc R . .
C105 C 0.6314(11) 0.5448(9) 0.0711(6) 0.115(8) Uani 1 1 d . . .
H105 H 0.6349 0.5370 0.0461 0.137 Uiso 1 1 calc R . .
C106 C 0.5982(9) 0.5106(7) 0.0943(6) 0.081(6) Uani 1 1 d . . .
H106 H 0.5736 0.4816 0.0842 0.097 Uiso 1 1 calc R . .
C107 C 0.5649(9) 0.4799(6) 0.1548(5) 0.118(7) Uani 1 1 d . . .
H10D H 0.5349 0.4984 0.1726 0.178 Uiso 1 1 calc R . .
H10E H 0.6028 0.4599 0.1674 0.178 Uiso 1 1 calc R . .
H10F H 0.5336 0.4565 0.1408 0.178 Uiso 1 1 calc R . .

loop_
_atom_site_aniso_label
_atom_site_aniso_U_11
_atom_site_aniso_U_22
_atom_site_aniso_U_33
_atom_site_aniso_U_23
_atom_site_aniso_U_13
_atom_site_aniso_U_12
U1 0.0236(2) 0.02095(18) 0.02285(18) -0.0010(2) 0.0006(3) -0.0025(2)
Si1 0.042(3) 0.0283(17) 0.0228(16) -0.0068(15) 0.002(2) -0.0006(18)
O1 0.030(5) 0.037(4) 0.025(4) -0.007(3) 0.004(5) 0.005(4)
O2 0.048(5) 0.036(5) 0.033(4) -0.005(4) 0.004(6) 0.001(5)
O3 0.044(6) 0.026(4) 0.035(4) 0.006(4) 0.005(5) 0.001(4)
O4 0.043(5) 0.029(4) 0.025(4) -0.004(4) -0.001(4) -0.008(4)
C1 0.025(8) 0.055(9) 0.030(7) -0.002(7) 0.006(7) -0.002(7)
C2 0.050(10) 0.077(12) 0.129(15) 0.006(11) -0.015(12) 0.011(9)
C3 0.080(14) 0.108(14) 0.091(13) 0.010(11) 0.042(12) 0.001(11)
C4 0.035(10) 0.101(13) 0.147(16) -0.062(12) -0.023(12) 0.005(9)
C5 0.028(8) 0.052(9) 0.029(6) 0.007(6) 0.010(6) 0.008(6)
C6 0.091(13) 0.064(10) 0.039(7) 0.017(7) 0.002(9) 0.003(9)
C7 0.047(9) 0.066(9) 0.067(9) 0.007(9) 0.004(9) -0.002(8)
C8 0.054(10) 0.040(8) 0.069(9) 0.012(7) 0.029(9) 0.024(7)
C9 0.058(9) 0.025(7) 0.029(7) -0.007(6) 0.001(8) 0.001(7)
C10 0.076(11) 0.051(9) 0.052(8) -0.002(7) -0.015(9) -0.025(8)
C11 0.053(10) 0.056(9) 0.050(9) -0.001(7) -0.010(9) -0.012(8)
C12 0.058(9) 0.034(7) 0.044(7) 0.007(6) -0.016(8) -0.010(7)
Si2 0.0320(19) 0.0258(17) 0.0307(17) 0.0060(18) 0.005(2) 0.0040(15)
O21 0.045(5) 0.028(4) 0.043(4) 0.002(4) -0.010(5) 0.005(4)
O22 0.060(7) 0.040(5) 0.022(4) 0.006(4) -0.003(5) 0.012(5)
O23 0.039(5) 0.043(5) 0.047(5) -0.002(5) -0.001(5) 0.006(4)
O24 0.046(5) 0.025(4) 0.037(5) 0.009(4) 0.011(5) 0.002(4)
C21 0.055(10) 0.053(9) 0.017(7) 0.000(7) -0.008(8) 0.000(9)
C22 0.19(4) 0.08(2) 0.032(14) 0.029(13) 0.02(2) 0.02(2)
C23 0.16(4) 0.08(2) 0.043(15) 0.003(15) -0.02(2) -0.04(2)
C24 0.10(3) 0.32(6) 0.07(2) -0.02(3) 0.04(2) 0.07(3)
C22B 0.06(3) 0.08(4) 0.04(2) 0.01(3) 0.02(3) -0.01(3)
C23B 0.07(2) 0.06(2) 0.025(18) -0.021(15) 0.000(17) -0.015(17)
C24B 0.07(4) 0.03(2) 0.04(2) 0.00(2) -0.02(3) 0.03(2)
C25 0.021(6) 0.051(8) 0.038(7) -0.013(8) -0.007(6) 0.013(7)
C26 0.039(8) 0.065(9) 0.083(10) -0.012(9) -0.007(9) 0.012(8)
C27 0.068(10) 0.056(8) 0.040(7) -0.016(7) 0.001(8) -0.008(8)
C28 0.060(9) 0.031(7) 0.052(8) 0.008(7) 0.007(9) 0.002(6)
C29 0.047(9) 0.033(7) 0.045(8) 0.001(7) -0.005(8) 0.007(7)
C30 0.084(13) 0.065(10) 0.047(9) 0.026(8) -0.010(10) 0.004(9)
C31 0.057(10) 0.056(9) 0.052(9) 0.022(7) 0.006(9) 0.025(7)
C32 0.097(13) 0.046(9) 0.053(9) 0.012(7) -0.028(10) -0.013(8)
Si3 0.0285(19) 0.0263(16) 0.0239(15) 0.0024(14) -0.003(2) 0.0002(17)
O41 0.026(4) 0.029(4) 0.032(4) 0.003(3) -0.001(5) -0.006(4)
O42 0.046(6) 0.033(4) 0.032(4) -0.006(4) -0.002(5) 0.013(4)
O43 0.036(5) 0.042(5) 0.033(5) 0.017(4) -0.011(5) -0.003(4)
O44 0.042(5) 0.040(5) 0.033(4) -0.005(4) -0.009(5) -0.003(5)
C41 0.030(7) 0.017(6) 0.034(7) 0.002(5) 0.005(7) 0.003(5)
C42 0.056(10) 0.049(8) 0.046(8) -0.005(7) 0.009(9) -0.001(7)
C43 0.041(9) 0.082(11) 0.079(11) -0.011(9) -0.014(10) -0.025(8)
C44 0.072(11) 0.031(7) 0.051(8) -0.007(7) -0.020(9) 0.017(7)
C45 0.023(7) 0.039(8) 0.026(6) 0.007(6) -0.011(7) -0.003(6)
C46 0.048(9) 0.038(8) 0.025(6) 0.003(6) -0.007(7) 0.008(7)
C47 0.050(9) 0.047(8) 0.049(8) -0.009(7) 0.014(9) -0.008(7)
C48 0.040(9) 0.077(10) 0.044(8) 0.008(8) 0.004(8) -0.013(8)
C49 0.088(13) 0.035(8) 0.028(7) 0.003(7) 0.005(8) -0.020(8)
C50 0.090(19) 0.038(13) 0.095(18) 0.011(14) -0.015(17) -0.005(15)
C51 0.046(16) 0.078(18) 0.084(18) -0.029(15) 0.000(15) -0.031(14)
C52 0.12(2) 0.11(2) 0.08(2) -0.024(16) -0.009(18) -0.021(17)
C50B 0.14(3) 0.12(2) 0.14(2) -0.004(18) -0.006(19) -0.043(18)
C51B 0.058(18) 0.097(19) 0.11(2) -0.023(16) -0.042(16) 0.018(14)
C52B 0.06(3) 0.26(7) 0.20(6) -0.20(6) -0.04(4) 0.04(4)
Si4 0.0245(19) 0.0210(17) 0.040(2) 0.0017(15) 0.0040(18) -0.0004(15)
O61 0.024(4) 0.031(4) 0.037(4) 0.001(4) 0.008(5) -0.019(3)
O62 0.030(5) 0.021(4) 0.035(4) -0.007(4) 0.002(5) -0.002(4)
O63 0.019(4) 0.024(4) 0.043(5) -0.003(4) -0.001(4) 0.000(3)
O64 0.039(5) 0.037(5) 0.035(5) 0.012(4) 0.005(5) -0.002(4)
C61 0.037(8) 0.037(7) 0.035(7) -0.010(6) 0.001(7) 0.001(6)
C62 0.043(8) 0.048(8) 0.078(11) -0.025(8) -0.006(9) 0.027(7)
C63 0.054(9) 0.065(9) 0.053(8) -0.016(7) 0.006(10) -0.002(9)
C64 0.045(9) 0.049(9) 0.072(10) -0.013(8) 0.007(9) 0.010(7)
C65 0.019(7) 0.039(7) 0.046(8) -0.003(7) -0.011(7) 0.001(6)
C66 0.085(12) 0.070(12) 0.099(11) 0.063(9) -0.037(11) -0.037(9)
C67 0.047(9) 0.054(9) 0.061(9) -0.001(8) -0.023(9) 0.013(7)
C68 0.055(9) 0.057(9) 0.109(13) -0.023(10) -0.029(10) 0.029(8)
C69 0.053(9) 0.030(7) 0.044(8) 0.003(7) 0.011(8) -0.016(7)
C70 0.101(14) 0.055(9) 0.072(10) 0.027(8) -0.025(11) -0.030(9)
C71 0.106(14) 0.085(12) 0.050(9) -0.010(9) 0.039(10) -0.050(10)
C72 0.057(10) 0.059(9) 0.074(10) 0.017(8) 0.003(10) -0.032(8)
K1 0.0375(16) 0.0276(13) 0.0236(11) -0.0041(10) -0.0004(15) -0.0025(13)
O81 0.074(7) 0.085(7) 0.073(7) -0.005(6) 0.017(8) 0.009(7)
O82 0.069(8) 0.069(7) 0.098(8) 0.013(7) -0.005(8) 0.009(6)
O83 0.069(8) 0.089(8) 0.064(7) -0.015(6) -0.016(7) 0.000(6)
O84 0.105(9) 0.085(8) 0.080(7) 0.006(7) 0.010(9) 0.010(8)
O85 0.070(8) 0.070(7) 0.088(8) 0.018(6) 0.023(7) -0.002(6)
O86 0.060(7) 0.093(8) 0.068(7) -0.005(6) -0.002(7) 0.013(6)
C81 0.075(12) 0.057(9) 0.042(8) 0.013(7) 0.019(9) -0.010(8)
C82 0.088(9) 0.094(9) 0.057(7) -0.028(7) 0.004(8) 0.022(7)
C83 0.070(11) 0.045(9) 0.074(11) -0.024(8) 0.013(11) -0.005(8)
C84 0.069(8) 0.088(8) 0.080(8) 0.047(7) 0.016(8) -0.005(7)
C85 0.074(12) 0.061(10) 0.041(8) -0.008(8) -0.015(9) 0.021(9)
C86 0.083(14) 0.034(9) 0.20(2) -0.017(12) -0.065(16) -0.027(9)
C87 0.086(9) 0.078(8) 0.034(6) 0.016(6) 0.010(7) -0.013(7)
C88 0.17(2) 0.143(17) 0.045(10) -0.052(11) -0.061(12) 0.094(15)
C89 0.071(10) 0.019(6) 0.070(10) -0.020(7) 0.011(9) 0.006(6)
C90 0.045(7) 0.061(7) 0.081(8) 0.046(6) 0.011(7) -0.006(6)
C91 0.099(15) 0.101(13) 0.021(7) 0.023(8) 0.004(9) 0.040(11)
C92 0.094(14) 0.062(10) 0.074(10) -0.031(9) -0.006(13) -0.032(10)
C101 0.048(11) 0.055(11) 0.133(17) 0.007(13) 0.045(14) 0.005(8)
C102 0.042(9) 0.042(9) 0.140(17) -0.044(11) 0.011(12) 0.004(7)
C103 0.038(10) 0.038(9) 0.142(18) -0.022(11) -0.002(12) 0.010(8)
C104 0.077(14) 0.062(12) 0.15(2) -0.071(13) -0.006(15) 0.026(11)
C105 0.095(19) 0.15(2) 0.098(16) 0.005(17) 0.015(16) 0.055(16)
C106 0.029(10) 0.093(15) 0.121(17) -0.047(14) -0.009(13) 0.027(9)
C107 0.088(15) 0.077(13) 0.19(2) -0.027(14) 0.027(17) 0.032(11)

loop_
_atom_type_symbol
_atom_type_description
_atom_type_scat_dispersion_real
_atom_type_scat_dispersion_imag
_atom_type_scat_source
C C 0.0033 0.0016 'International Tables Vol C Tables 4.2.6.8 and 6.1.1.4'
H H 0.0000 0.0000 'International Tables Vol C Tables 4.2.6.8 and 6.1.1.4'
O O 0.0106 0.0060 'International Tables Vol C Tables 4.2.6.8 and 6.1.1.4'
Si Si 0.0817 0.0704 'International Tables Vol C Tables 4.2.6.8 and 6.1.1.4'
K K 0.2009 0.2494 'International Tables Vol C Tables 4.2.6.8 and 6.1.1.4'
U U -9.6767 9.6646 'International Tables Vol C Tables 4.2.6.8 and 6.1.1.4'

loop_
_exptl_crystal_face_index_h
_exptl_crystal_face_index_k
_exptl_crystal_face_index_l
_exptl_crystal_face_perp_dist
_exptl_oxdiff_crystal_face_indexfrac_h
_exptl_oxdiff_crystal_face_indexfrac_k
_exptl_oxdiff_crystal_face_indexfrac_l
_exptl_oxdiff_crystal_face_x
_exptl_oxdiff_crystal_face_y
_exptl_oxdiff_crystal_face_z
0 0 1 0.0116 0.0002 -0.0004 0.9980 0.0191 -0.0012 0.0003
0 0 -1 0.0040 -0.0002 0.0004 -0.9980 -0.0191 0.0012 -0.0003
1 0 0 0.0299 0.9971 0.0026 0.0036 0.0026 0.0379 -0.0081
-1 0 0 0.0299 -0.9971 -0.0026 -0.0036 -0.0026 -0.0379 0.0081
1 1 1 0.0726 0.9964 1.0010 1.0043 0.0216 0.0424 0.0189
-1 -1 -1 0.0646 -0.9964 -1.0010 -1.0043 -0.0216 -0.0424 -0.0189
-1 1 0 0.0702 -0.9979 0.9961 -0.0010 -0.0027 -0.0321 0.0349
1 -1 0 0.0522 0.9979 -0.9961 0.0010 0.0027 0.0321 -0.0349

loop_
_geom_angle_atom_site_label_1
_geom_angle_atom_site_label_2
_geom_angle_atom_site_label_3
_geom_angle
O61 U1 O21 108.6(2)
O61 U1 O1 110.1(3)
O21 U1 O1 110.4(3)
O61 U1 O41 108.4(2)
O21 U1 O41 111.3(3)
O1 U1 O41 108.0(2)
O1 Si1 O2 114.5(4)
O1 Si1 O3 114.5(4)
O2 Si1 O3 103.8(4)
O1 Si1 O4 113.8(4)
O2 Si1 O4 103.0(4)
O3 Si1 O4 106.0(4)
Si1 O1 U1 161.4(5)
C1 O2 Si1 132.2(7)
C5 O3 Si1 133.1(7)
C9 O4 Si1 130.8(7)
C4 C1 O2 109.7(11)
C4 C1 C3 111.4(12)
O2 C1 C3 110.3(11)
C4 C1 C2 111.2(12)
O2 C1 C2 103.9(10)
C3 C1 C2 110.1(12)
C1 C2 H2A 109.5
C1 C2 H2B 109.5
H2A C2 H2B 109.5
C1 C2 H2C 109.5
H2A C2 H2C 109.5
H2B C2 H2C 109.5
C1 C3 H3A 109.5
C1 C3 H3B 109.5
H3A C3 H3B 109.5
C1 C3 H3C 109.5
H3A C3 H3C 109.5
H3B C3 H3C 109.5
C1 C4 H4A 109.5
C1 C4 H4B 109.5
H4A C4 H4B 109.5
C1 C4 H4C 109.5
H4A C4 H4C 109.5
H4B C4 H4C 109.5
O3 C5 C6 104.6(9)
O3 C5 C7 109.6(10)
C6 C5 C7 110.5(10)
O3 C5 C8 108.7(9)
C6 C5 C8 111.0(10)
C7 C5 C8 112.3(10)
C5 C6 H6A 109.5
C5 C6 H6B 109.5
H6A C6 H6B 109.5
C5 C6 H6C 109.5
H6A C6 H6C 109.5
H6B C6 H6C 109.5
C5 C7 H7A 109.5
C5 C7 H7B 109.5
H7A C7 H7B 109.5
C5 C7 H7C 109.5
H7A C7 H7C 109.5
H7B C7 H7C 109.5
C5 C8 H8A 109.5
C5 C8 H8B 109.5
H8A C8 H8B 109.5
C5 C8 H8C 109.5
H8A C8 H8C 109.5
H8B C8 H8C 109.5
O4 C9 C11 107.7(9)
O4 C9 C12 111.9(11)
C11 C9 C12 110.2(10)
O4 C9 C10 105.1(9)
C11 C9 C10 111.0(11)
C12 C9 C10 110.8(9)
C9 C10 H10A 109.5
C9 C10 H10B 109.5
H10A C10 H10B 109.5
C9 C10 H10C 109.5
H10A C10 H10C 109.5
H10B C10 H10C 109.5
C9 C11 H11A 109.5
C9 C11 H11B 109.5
H11A C11 H11B 109.5
C9 C11 H11C 109.5
H11A C11 H11C 109.5
H11B C11 H11C 109.5
C9 C12 H12A 109.5
C9 C12 H12B 109.5
H12A C12 H12B 109.5
C9 C12 H12C 109.5
H12A C12 H12C 109.5
H12B C12 H12C 109.5
O21 Si2 O24 109.0(4)
O21 Si2 O23 112.8(4)
O24 Si2 O23 111.4(4)
O21 Si2 O22 114.0(4)
O24 Si2 O22 104.3(4)
O23 Si2 O22 105.0(5)
Si2 O21 U1 171.2(5)
C21 O22 Si2 134.9(8)
C25 O23 Si2 129.2(7)
C29 O24 Si2 133.2(8)
O22 C21 C24B 115(2)
O22 C21 C23 111.1(14)
C24B C21 C23 134(2)
O22 C21 C22 112.2(13)
C24B C21 C22 49.1(17)
C23 C21 C22 110.4(18)
O22 C21 C23B 111.6(19)
C24B C21 C23B 108(3)
C23 C21 C23B 54.2(18)
C22 C21 C23B 136(2)
O22 C21 C22B 101.8(18)
C24B C21 C22B 110(2)
C23 C21 C22B 57.8(19)
C22 C21 C22B 62.0(19)
C23B C21 C22B 111(3)
O22 C21 C24 103.3(14)
C24B C21 C24 62(2)
C23 C21 C24 109.3(19)
C22 C21 C24 110(2)
C23B C21 C24 56(2)
C22B C21 C24 155(2)
C21 C22 H22A 109.5
C21 C22 H22B 109.5
C21 C22 H22C 109.5
C21 C23 H23A 109.5
C21 C23 H23B 109.5
C21 C23 H23C 109.5
C21 C24 H24A 109.5
C21 C24 H24B 109.5
C21 C24 H24C 109.5
C21 C22B H22D 109.5
C21 C22B H22E 109.5
H22D C22B H22E 109.5
C21 C22B H22F 109.5
H22D C22B H22F 109.5
H22E C22B H22F 109.5
C21 C23B H23D 109.5
C21 C23B H23E 109.5
H23D C23B H23E 109.5
C21 C23B H23F 109.5
H23D C23B H23F 109.5
H23E C23B H23F 109.5
C21 C24B H24D 109.5
C21 C24B H24E 109.4
H24D C24B H24E 109.5
C21 C24B H24F 109.5
H24D C24B H24F 109.5
H24E C24B H24F 109.5
O23 C25 C26 105.5(10)
O23 C25 C27 111.4(10)
C26 C25 C27 111.8(10)
O23 C25 C28 106.6(9)
C26 C25 C28 111.5(11)
C27 C25 C28 109.8(10)
C25 C26 H26A 109.5
C25 C26 H26B 109.5
H26A C26 H26B 109.5
C25 C26 H26C 109.5
H26A C26 H26C 109.5
H26B C26 H26C 109.5
C25 C27 H27A 109.5
C25 C27 H27B 109.5
H27A C27 H27B 109.5
C25 C27 H27C 109.5
H27A C27 H27C 109.5
H27B C27 H27C 109.5
C25 C28 H28A 109.5
C25 C28 H28B 109.5
H28A C28 H28B 109.5
C25 C28 H28C 109.5
H28A C28 H28C 109.5
H28B C28 H28C 109.5
O24 C29 C30 106.7(10)
O24 C29 C32 109.5(11)
C30 C29 C32 110.2(12)
O24 C29 C31 111.3(10)
C30 C29 C31 108.8(12)
C32 C29 C31 110.3(11)
C29 C30 H30A 109.5
C29 C30 H30B 109.5
H30A C30 H30B 109.5
C29 C30 H30C 109.5
H30A C30 H30C 109.5
H30B C30 H30C 109.5
C29 C31 H31A 109.5
C29 C31 H31B 109.5
H31A C31 H31B 109.5
C29 C31 H31C 109.5
H31A C31 H31C 109.5
H31B C31 H31C 109.5
C29 C32 H32A 109.5
C29 C32 H32B 109.5
H32A C32 H32B 109.5
C29 C32 H32C 109.5
H32A C32 H32C 109.5
H32B C32 H32C 109.5
O41 Si3 O44 113.5(4)
O41 Si3 O42 115.3(4)
O44 Si3 O42 104.3(4)
O41 Si3 O43 114.3(4)
O44 Si3 O43 103.0(4)
O42 Si3 O43 105.0(4)
Si3 O41 U1 178.7(4)
C41 O42 Si3 133.3(7)
C45 O43 Si3 130.0(7)
C49 O44 Si3 132.8(8)
O42 C41 C44 106.0(9)
O42 C41 C42 111.7(9)
C44 C41 C42 110.8(9)
O42 C41 C43 107.4(9)
C44 C41 C43 110.1(10)
C42 C41 C43 110.7(9)
C41 C42 H42A 109.5
C41 C42 H42B 109.5
H42A C42 H42B 109.5
C41 C42 H42C 109.5
H42A C42 H42C 109.5
H42B C42 H42C 109.5
C41 C43 H43A 109.5
C41 C43 H43B 109.5
H43A C43 H43B 109.5
C41 C43 H43C 109.5
H43A C43 H43C 109.5
H43B C43 H43C 109.5
C41 C44 H44A 109.5
C41 C44 H44B 109.5
H44A C44 H44B 109.5
C41 C44 H44C 109.5
H44A C44 H44C 109.5
H44B C44 H44C 109.5
O43 C45 C47 112.0(10)
O43 C45 C46 108.9(10)
C47 C45 C46 111.9(10)
O43 C45 C48 105.1(9)
C47 C45 C48 109.9(10)
C46 C45 C48 108.7(10)
C45 C46 H46A 109.5
C45 C46 H46B 109.5
H46A C46 H46B 109.5
C45 C46 H46C 109.5
H46A C46 H46C 109.5
H46B C46 H46C 109.5
C45 C47 H47A 109.5
C45 C47 H47B 109.5
H47A C47 H47B 109.5
C45 C47 H47C 109.5
H47A C47 H47C 109.5
H47B C47 H47C 109.5
C45 C48 H48A 109.5
C45 C48 H48B 109.5
H48A C48 H48B 109.5
C45 C48 H48C 109.5
H48A C48 H48C 109.5
H48B C48 H48C 109.5
C50B C49 O44 116(2)
C50B C49 C52B 112(3)
O44 C49 C52B 111(2)
C50B C49 C52 133(3)
O44 C49 C52 110.9(19)
C52B C49 C52 46(2)
C50B C49 C51 40(2)
O44 C49 C51 115.1(15)
C52B C49 C51 133(2)
C52 C49 C51 117(3)
C50B C49 C51B 106(3)
O44 C49 C51B 104.4(14)
C52B C49 C51B 106(2)
C52 C49 C51B 61.3(18)
C51 C49 C51B 67.7(19)
C50B C49 C50 62(2)
O44 C49 C50 101.5(17)
C52B C49 C50 63(2)
C52 C49 C50 108(2)
C51 C49 C50 102(2)
C51B C49 C50 154.1(19)
C49 C50 H50A 109.5
C49 C50 H50B 109.5
C49 C50 H50C 109.5
C49 C51 H51A 109.5
C49 C51 H51B 109.5
C49 C51 H51C 109.5
C49 C52 H52A 109.5
C49 C52 H52B 109.5
C49 C52 H52C 109.5
C49 C50B H50D 109.4
C49 C50B H50E 109.5
H50D C50B H50E 109.5
C49 C50B H50F 109.5
H50D C50B H50F 109.5
H50E C50B H50F 109.5
C49 C51B H51D 109.5
C49 C51B H51E 109.5
H51D C51B H51E 109.5
C49 C51B H51F 109.5
H51D C51B H51F 109.5
H51E C51B H51F 109.5
C49 C52B H52D 109.5
C49 C52B H52E 109.5
H52D C52B H52E 109.5
C49 C52B H52F 109.5
H52D C52B H52F 109.5
H52E C52B H52F 109.5
O61 Si4 O64 107.7(4)
O61 Si4 O62 113.3(4)
O64 Si4 O62 111.8(4)
O61 Si4 O63 114.0(4)
O64 Si4 O63 105.3(4)
O62 Si4 O63 104.6(4)
Si4 O61 U1 160.8(4)
C61 O62 Si4 129.8(7)
C65 O63 Si4 131.9(7)
C69 O64 Si4 132.6(8)
O62 C61 C62 112.5(9)
O62 C61 C63 108.3(10)
C62 C61 C63 111.1(11)
O62 C61 C64 104.3(9)
C62 C61 C64 111.4(10)
C63 C61 C64 108.9(9)
C61 C62 H62A 109.5
C61 C62 H62B 109.5
H62A C62 H62B 109.5
C61 C62 H62C 109.5
H62A C62 H62C 109.5
H62B C62 H62C 109.5
C61 C63 H63A 109.5
C61 C63 H63B 109.5
H63A C63 H63B 109.5
C61 C63 H63C 109.5
H63A C63 H63C 109.5
H63B C63 H63C 109.5
C61 C64 H64A 109.5
C61 C64 H64B 109.5
H64A C64 H64B 109.5
C61 C64 H64C 109.5
H64A C64 H64C 109.5
H64B C64 H64C 109.5
O63 C65 C67 112.8(10)
O63 C65 C66 113.2(10)
C67 C65 C66 109.4(10)
O63 C65 C68 104.7(9)
C67 C65 C68 106.4(10)
C66 C65 C68 109.9(11)
C65 C66 H66A 109.5
C65 C66 H66B 109.5
H66A C66 H66B 109.5
C65 C66 H66C 109.5
H66A C66 H66C 109.5
H66B C66 H66C 109.5
C65 C67 H67A 109.5
C65 C67 H67B 109.5
H67A C67 H67B 109.5
C65 C67 H67C 109.5
H67A C67 H67C 109.5
H67B C67 H67C 109.5
C65 C68 H68A 109.5
C65 C68 H68B 109.5
H68A C68 H68B 109.5
C65 C68 H68C 109.5
H68A C68 H68C 109.5
H68B C68 H68C 109.5
O64 C69 C72 111.2(10)
O64 C69 C70 105.9(11)
C72 C69 C70 110.7(10)
O64 C69 C71 106.8(9)
C72 C69 C71 111.2(12)
C70 C69 C71 111.0(11)
C69 C70 H70A 109.5
C69 C70 H70B 109.5
H70A C70 H70B 109.5
C69 C70 H70C 109.5
H70A C70 H70C 109.5
H70B C70 H70C 109.5
C69 C71 H71A 109.5
C69 C71 H71B 109.5
H71A C71 H71B 109.5
C69 C71 H71C 109.5
H71A C71 H71C 109.5
H71B C71 H71C 109.5
C69 C72 H72A 109.5
C69 C72 H72B 109.5
H72A C72 H72B 109.5
C69 C72 H72C 109.5
H72A C72 H72C 109.5
H72B C72 H72C 109.5
O81 K1 O84 169.4(3)
O81 K1 O86 61.1(3)
O84 K1 O86 117.2(3)
O81 K1 O83 117.7(3)
O84 K1 O83 60.9(3)
O86 K1 O83 165.0(3)
O81 K1 O85 121.5(3)
O84 K1 O85 59.3(3)
O86 K1 O85 60.8(3)
O83 K1 O85 120.2(3)
O81 K1 O82 59.1(3)
O84 K1 O82 117.3(4)
O86 K1 O82 116.2(3)
O83 K1 O82 58.9(3)
O85 K1 O82 166.7(3)
O81 K1 C102 113.0(4)
O84 K1 C102 77.4(4)
O86 K1 C102 115.0(3)
O83 K1 C102 79.6(3)
O85 K1 C102 85.5(4)
O82 K1 C102 106.8(4)
O81 K1 C103 97.5(4)
O84 K1 C103 91.8(4)
O86 K1 C103 124.1(4)
O83 K1 C103 70.6(3)
O85 K1 C103 108.7(4)
O82 K1 C103 83.9(4)
C102 K1 C103 23.3(3)
O81 K1 C101 102.8(5)
O84 K1 C101 87.5(5)
O86 K1 C101 90.9(4)
O83 K1 C101 103.6(4)
O85 K1 C101 71.7(4)
O82 K1 C101 121.6(4)
C102 K1 C101 24.1(3)
C103 K1 C101 40.7(4)
O81 K1 C105 65.5(4)
O84 K1 C105 125.0(4)
O86 K1 C105 87.5(5)
O83 K1 C105 105.8(5)
O85 K1 C105 105.4(5)
O82 K1 C105 87.1(5)
C102 K1 C105 47.8(4)
C103 K1 C105 39.4(4)
C101 K1 C105 41.0(4)
O81 K1 C86 158.8(4)
O84 K1 C86 21.0(3)
O86 K1 C86 138.2(3)
O83 K1 C86 41.1(3)
O85 K1 C86 79.2(3)
O82 K1 C86 99.7(4)
C102 K1 C86 70.3(4)
C103 K1 C86 78.2(4)
C101 K1 C86 87.6(5)
C105 K1 C86 116.5(4)
O81 K1 C106 80.0(4)
O84 K1 C106 110.2(5)
O86 K1 C106 79.0(3)
O83 K1 C106 115.9(4)
O85 K1 C106 82.9(5)
O82 K1 C106 109.8(5)
C102 K1 C106 40.5(4)
C103 K1 C106 45.4(4)
C101 K1 C106 22.8(4)
C105 K1 C106 22.8(4)
C86 K1 C106 109.5(4)
C81 O81 C92 113.5(11)
C81 O81 K1 120.5(8)
C92 O81 K1 114.3(8)
C82 O82 C83 116.4(12)
C82 O82 K1 110.9(10)
C83 O82 K1 112.5(9)
C84 O83 C85 117.0(13)
C84 O83 K1 113.3(9)
C85 O83 K1 113.9(9)
C86 O84 C87 119.1(13)
C86 O84 K1 109.3(10)
C87 O84 K1 115.8(8)
C88 O85 C89 114.9(12)
C88 O85 K1 113.7(11)
C89 O85 K1 112.2(7)
C90 O86 C91 117.5(13)
C90 O86 K1 111.2(8)
C91 O86 K1 109.1(9)
O81 C81 C82 108.5(12)
O81 C81 H81A 110.0
C82 C81 H81A 110.0
O81 C81 H81B 110.0
C82 C81 H81B 110.0
H81A C81 H81B 108.4
O82 C82 C81 116.1(14)
O82 C82 H82A 108.3
C81 C82 H82A 108.3
O82 C82 H82B 108.3
C81 C82 H82B 108.3
H82A C82 H82B 107.4
O82 C83 C84 108.7(13)
O82 C83 H83A 110.0
C84 C83 H83A 110.0
O82 C83 H83B 110.0
C84 C83 H83B 110.0
H83A C83 H83B 108.3
O83 C84 C83 115.5(14)
O83 C84 H84A 108.4
C83 C84 H84A 108.4
O83 C84 H84B 108.4
C83 C84 H84B 108.4
H84A C84 H84B 107.5
O83 C85 C86 109.6(15)
O83 C85 H85A 109.8
C86 C85 H85A 109.8
O83 C85 H85B 109.8
C86 C85 H85B 109.8
H85A C85 H85B 108.2
O84 C86 C85 119.9(17)
O84 C86 K1 49.7(8)
C85 C86 K1 84.3(11)
O84 C86 H86A 107.4
C85 C86 H86A 107.4
K1 C86 H86A 156.2
O84 C86 H86B 107.4
C85 C86 H86B 107.4
K1 C86 H86B 88.5
H86A C86 H86B 106.9
O84 C87 C88 107.5(13)
O84 C87 H87A 110.2
C88 C87 H87A 110.2
O84 C87 H87B 110.2
C88 C87 H87B 110.2
H87A C87 H87B 108.5
O85 C88 C87 116.6(14)
O85 C88 H88A 108.1
C87 C88 H88A 108.1
O85 C88 H88B 108.1
C87 C88 H88B 108.1
H88A C88 H88B 107.3
O85 C89 C90 108.1(11)
O85 C89 H89A 110.1
C90 C89 H89A 110.1
O85 C89 H89B 110.1
C90 C89 H89B 110.1
H89A C89 H89B 108.4
O86 C90 C89 114.1(12)
O86 C90 H90A 108.7
C89 C90 H90A 108.7
O86 C90 H90B 108.7
C89 C90 H90B 108.7
H90A C90 H90B 107.6
O86 C91 C92 113.6(15)
O86 C91 K1 49.4(7)
C92 C91 K1 81.8(9)
O86 C91 H91A 108.8
C92 C91 H91A 108.8
K1 C91 H91A 85.9
O86 C91 H91B 108.8
C92 C91 H91B 108.8
K1 C91 H91B 157.9
H91A C91 H91B 107.7
O81 C92 C91 112.7(13)
O81 C92 H92A 109.1
C91 C92 H92A 109.1
O81 C92 H92B 109.1
C91 C92 H92B 109.1
H92A C92 H92B 107.8
C106 C101 C107 123(2)
C106 C101 C102 116.1(18)
C107 C101 C102 121(2)
C106 C101 K1 80.6(11)
C107 C101 K1 115.3(11)
C102 C101 K1 73.8(8)
C103 C102 C101 117.8(18)
C103 C102 K1 80.5(9)
C101 C102 K1 82.1(8)
C103 C102 H102 121.1
C101 C102 H102 121.1
K1 C102 H102 107.0
C102 C103 C104 123.7(17)
C102 C103 K1 76.2(8)
C104 C103 K1 83.2(10)
C102 C103 H103 118.1
C104 C103 H103 118.1
K1 C103 H103 112.3
C105 C104 C103 118(2)
C105 C104 K1 77.5(12)
C103 C104 K1 73.7(10)
C105 C104 H104 120.9
C103 C104 H104 120.9
K1 C104 H104 118.9
C104 C105 C106 120(2)
C104 C105 K1 80.8(13)
C106 C105 K1 79.5(11)
C104 C105 H105 120.0
C106 C105 H105 120.0
K1 C105 H105 110.0
C101 C106 C105 124(2)
C101 C106 K1 76.6(11)
C105 C106 K1 77.8(11)
C101 C106 H106 118.2
C105 C106 H106 118.2
K1 C106 H106 117.9
C101 C107 H10D 109.5
C101 C107 H10E 109.5
H10D C107 H10E 109.5
C101 C107 H10F 109.5
H10D C107 H10F 109.5
H10E C107 H10F 109.5

loop_
_geom_bond_atom_site_label_1
_geom_bond_atom_site_label_2
_geom_bond_distance
U1 O61 2.208(6)
U1 O21 2.221(7)
U1 O1 2.237(6)
U1 O41 2.247(6)
Si1 O1 1.581(6)
Si1 O2 1.622(9)
Si1 O3 1.624(7)
Si1 O4 1.634(7)
O2 C1 1.466(14)
O3 C5 1.449(12)
O4 C9 1.431(13)
C1 C4 1.451(16)
C1 C3 1.481(16)
C1 C2 1.515(16)
C2 H2A 0.9800
C2 H2B 0.9800
C2 H2C 0.9800
C3 H3A 0.9800
C3 H3B 0.9800
C3 H3C 0.9800
C4 H4A 0.9800
C4 H4B 0.9800
C4 H4C 0.9800
C5 C6 1.487(14)
C5 C7 1.498(15)
C5 C8 1.511(14)
C6 H6A 0.9800
C6 H6B 0.9800
C6 H6C 0.9800
C7 H7A 0.9800
C7 H7B 0.9800
C7 H7C 0.9800
C8 H8A 0.9800
C8 H8B 0.9800
C8 H8C 0.9800
C9 C11 1.477(15)
C9 C12 1.500(14)
C9 C10 1.533(14)
C10 H10A 0.9800
C10 H10B 0.9800
C10 H10C 0.9800
C11 H11A 0.9800
C11 H11B 0.9800
C11 H11C 0.9800
C12 H12A 0.9800
C12 H12B 0.9800
C12 H12C 0.9800
Si2 O21 1.584(7)
Si2 O24 1.623(7)
Si2 O23 1.631(8)
Si2 O22 1.633(8)
O22 C21 1.406(13)
O23 C25 1.453(12)
O24 C29 1.418(13)
C21 C24B 1.40(4)
C21 C23 1.49(3)
C21 C22 1.51(3)
C21 C23B 1.51(4)
C21 C22B 1.54(4)
C21 C24 1.56(3)
C22 H22A 0.9800
C22 H22B 0.9800
C22 H22C 0.9800
C23 H23A 0.9800
C23 H23B 0.9800
C23 H23C 0.9800
C24 H24A 0.9800
C24 H24B 0.9800
C24 H24C 0.9800
C22B H22D 0.9800
C22B H22E 0.9800
C22B H22F 0.9800
C23B H23D 0.9800
C23B H23E 0.9800
C23B H23F 0.9800
C24B H24D 0.9800
C24B H24E 0.9800
C24B H24F 0.9800
C25 C26 1.487(14)
C25 C27 1.492(14)
C25 C28 1.524(14)
C26 H26A 0.9800
C26 H26B 0.9800
C26 H26C 0.9800
C27 H27A 0.9800
C27 H27B 0.9800
C27 H27C 0.9800
C28 H28A 0.9800
C28 H28B 0.9800
C28 H28C 0.9800
C29 C30 1.492(15)
C29 C32 1.495(15)
C29 C31 1.525(16)
C30 H30A 0.9800
C30 H30B 0.9800
C30 H30C 0.9800
C31 H31A 0.9800
C31 H31B 0.9800
C31 H31C 0.9800
C32 H32A 0.9800
C32 H32B 0.9800
C32 H32C 0.9800
Si3 O41 1.565(6)
Si3 O44 1.618(7)
Si3 O42 1.626(8)
Si3 O43 1.629(8)
O42 C41 1.433(12)
O43 C45 1.421(13)
O44 C49 1.403(14)
C41 C44 1.503(13)
C41 C42 1.511(14)
C41 C43 1.512(14)
C42 H42A 0.9800
C42 H42B 0.9800
C42 H42C 0.9800
C43 H43A 0.9800
C43 H43B 0.9800
C43 H43C 0.9800
C44 H44A 0.9800
C44 H44B 0.9800
C44 H44C 0.9800
C45 C47 1.501(14)
C45 C46 1.501(13)
C45 C48 1.524(14)
C46 H46A 0.9800
C46 H46B 0.9800
C46 H46C 0.9800
C47 H47A 0.9800
C47 H47B 0.9800
C47 H47C 0.9800
C48 H48A 0.9800
C48 H48B 0.9800
C48 H48C 0.9800
C49 C50B 1.37(4)
C49 C52B 1.41(4)
C49 C52 1.47(4)
C49 C51 1.51(3)
C49 C51B 1.55(3)
C49 C50 1.58(3)
C50 H50A 0.9800
C50 H50B 0.9800
C50 H50C 0.9800
C51 H51A 0.9800
C51 H51B 0.9800
C51 H51C 0.9800
C52 H52A 0.9800
C52 H52B 0.9800
C52 H52C 0.9800
C50B H50D 0.9800
C50B H50E 0.9800
C50B H50F 0.9800
C51B H51D 0.9800
C51B H51E 0.9800
C51B H51F 0.9800
C52B H52D 0.9800
C52B H52E 0.9800
C52B H52F 0.9800
Si4 O61 1.587(7)
Si4 O64 1.616(7)
Si4 O62 1.627(7)
Si4 O63 1.629(7)
O62 C61 1.435(12)
O63 C65 1.390(12)
O64 C69 1.433(13)
C61 C62 1.477(14)
C61 C63 1.529(14)
C61 C64 1.539(14)
C62 H62A 0.9800
C62 H62B 0.9800
C62 H62C 0.9800
C63 H63A 0.9800
C63 H63B 0.9800
C63 H63C 0.9800
C64 H64A 0.9800
C64 H64B 0.9800
C64 H64C 0.9800
C65 C67 1.488(14)
C65 C66 1.489(14)
C65 C68 1.548(15)
C66 H66A 0.9800
C66 H66B 0.9800
C66 H66C 0.9800
C67 H67A 0.9800
C67 H67B 0.9800
C67 H67C 0.9800
C68 H68A 0.9800
C68 H68B 0.9800
C68 H68C 0.9800
C69 C72 1.498(16)
C69 C70 1.525(16)
C69 C71 1.537(16)
C70 H70A 0.9800
C70 H70B 0.9800
C70 H70C 0.9800
C71 H71A 0.9800
C71 H71B 0.9800
C71 H71C 0.9800
C72 H72A 0.9800
C72 H72B 0.9800
C72 H72C 0.9800
K1 O81 2.808(9)
K1 O84 2.819(10)
K1 O86 2.821(10)
K1 O83 2.846(10)
K1 O85 2.856(9)
K1 O82 2.895(10)
K1 C102 3.338(13)
K1 C103 3.391(13)
K1 C101 3.443(16)
K1 C105 3.470(18)
K1 C86 3.490(18)
K1 C106 3.491(16)
O81 C81 1.358(14)
O81 C92 1.384(13)
O82 C82 1.327(14)
O82 C83 1.364(13)
O83 C84 1.326(14)
O83 C85 1.389(13)
O84 C86 1.326(13)
O84 C87 1.376(14)
O85 C88 1.325(14)
O85 C89 1.404(12)
O86 C90 1.352(13)
O86 C91 1.362(13)
C81 C82 1.523(16)
C81 H81A 0.9900
C81 H81B 0.9900
C82 H82A 0.9900
C82 H82B 0.9900
C83 C84 1.460(16)
C83 H83A 0.9900
C83 H83B 0.9900
C84 H84A 0.9900
C84 H84B 0.9900
C85 C86 1.434(18)
C85 H85A 0.9900
C85 H85B 0.9900
C86 H86A 0.9900
C86 H86B 0.9900
C87 C88 1.496(17)
C87 H87A 0.9900
C87 H87B 0.9900
C88 H88A 0.9900
C88 H88B 0.9900
C89 C90 1.486(15)
C89 H89A 0.9900
C89 H89B 0.9900
C90 H90A 0.9900
C90 H90B 0.9900
C91 C92 1.454(17)
C91 H91A 0.9900
C91 H91B 0.9900
C92 H92A 0.9900
C92 H92B 0.9900
C101 C106 1.37(2)
C101 C107 1.41(2)
C101 C102 1.420(19)
C102 C103 1.359(19)
C102 H102 0.9500
C103 C104 1.39(2)
C103 H103 0.9500
C104 C105 1.31(2)
C104 H104 0.9500
C105 C106 1.37(2)
C105 H105 0.9500
C106 H106 0.9500
C107 H10D 0.9800
C107 H10E 0.9800
C107 H10F 0.9800
